data_2215810
loop_
_publ_author_name
'Wang, Shou-Xin '
'Tian, Lai-Jin'

_publ_section_title
;
 4,5,6,7-Tetrafluoro-2-(2-hydroxyphenyl)isoindoline-1,3-dione
;
_journal_coeditor_code BT2541
_journal_issue 11
_journal_name_full 'Acta Crystallographica Section E'
_journal_page_first o4382
_journal_page_last o4382
_journal_paper_doi 10.1107/S1600536807050908
_journal_volume 63
_journal_year 2007
_chemical_formula_iupac 'C14 H5 F4 N O3'
_chemical_formula_moiety 'C14 H5 F4 N O3'
_chemical_formula_sum 'C14 H5 F4 N O3'
_chemical_formula_weight 311.19
_chemical_name_systematic
;
4,5,6,7-Tetrafluoro-2-(2-hydroxyphenyl)isoindoline-1,3-dione
;
_space_group_IT_number 19
_symmetry_cell_setting orthorhombic
_symmetry_space_group_name_Hall 'P 2ac 2ab'
_symmetry_space_group_name_H-M 'P 21 21 21'
_atom_sites_solution_hydrogens geom
_atom_sites_solution_primary direct
_atom_sites_solution_secondary difmap
_audit_creation_method SHELXL-97
_cell_angle_alpha 90.00
_cell_angle_beta 90.00
_cell_angle_gamma 90.00
_cell_formula_units_Z 4
_cell_length_a 7.1741(14)
_cell_length_b 8.5862(17)
_cell_length_c 19.994(4)
_cell_measurement_reflns_used 5027
_cell_measurement_temperature 295(2)
_cell_measurement_theta_max 27.88
_cell_measurement_theta_min 2.58
_cell_volume 1231.6(4)
_computing_cell_refinement 'SAINT (Bruker, 2002)'
_computing_data_collection 'SMART (Bruker, 2002)'
_computing_data_reduction 'SAINT (Bruker, 2002)'
_computing_molecular_graphics 'ORTEP-3 for Windows (Farrugia, 1997)'
_computing_publication_material 'SHELXL97 (Bruker, 2002)'
_computing_structure_refinement 'SHELXL97 (Sheldrick, 1997)'
_computing_structure_solution 'SHELXS97 (Sheldrick, 1997)'
_diffrn_ambient_temperature 295(2)
_diffrn_measured_fraction_theta_full 1.000
_diffrn_measured_fraction_theta_max 1.000
_diffrn_measurement_device_type 'Bruker APEX area-detector'
_diffrn_measurement_method '\f and \w'
_diffrn_radiation_monochromator graphite
_diffrn_radiation_source 'fine-focus sealed tube'
_diffrn_radiation_type MoK\a
_diffrn_radiation_wavelength 0.71073
_diffrn_reflns_av_R_equivalents 0.0218
_diffrn_reflns_av_sigmaI/netI 0.0130
_diffrn_reflns_limit_h_max 8
_diffrn_reflns_limit_h_min -8
_diffrn_reflns_limit_k_max 10
_diffrn_reflns_limit_k_min -10
_diffrn_reflns_limit_l_max 24
_diffrn_reflns_limit_l_min -24
_diffrn_reflns_number 9661
_diffrn_reflns_theta_full 26.00
_diffrn_reflns_theta_max 26.00
_diffrn_reflns_theta_min 2.04
_diffrn_standards_decay_% 0
_diffrn_standards_interval_count 0
_diffrn_standards_interval_time 0
_diffrn_standards_number 0
_exptl_absorpt_coefficient_mu 0.158
_exptl_absorpt_correction_T_max 0.9701
_exptl_absorpt_correction_T_min 0.9452
_exptl_absorpt_correction_type multi-scan
_exptl_absorpt_process_details '(SADABS; Bruker, 2002)'
_exptl_crystal_colour 'pale yellow'
_exptl_crystal_density_diffrn 1.678
_exptl_crystal_density_method 'not measured'
_exptl_crystal_description block
_exptl_crystal_F_000 624
_exptl_crystal_size_max 0.36
_exptl_crystal_size_mid 0.20
_exptl_crystal_size_min 0.16
_refine_diff_density_max 0.151
_refine_diff_density_min -0.164
_refine_ls_extinction_method none
_refine_ls_goodness_of_fit_ref 1.085
_refine_ls_hydrogen_treatment constr
_refine_ls_matrix_type full
_refine_ls_number_parameters 200
_refine_ls_number_reflns 1421
_refine_ls_number_restraints 0
_refine_ls_restrained_S_all 1.085
_refine_ls_R_factor_all 0.0304
_refine_ls_R_factor_gt 0.0290
_refine_ls_shift/su_max 0.001
_refine_ls_shift/su_mean 0.000
_refine_ls_structure_factor_coef Fsqd
_refine_ls_weighting_details 'calc w=1/[\s^2^(Fo^2^)+(0.0461P)^2^+0.1954P] where P=(Fo^2^+2Fc^2^)/3'
_refine_ls_weighting_scheme calc
_refine_ls_wR_factor_gt 0.0768
_refine_ls_wR_factor_ref 0.0783
_reflns_number_gt 1357
_reflns_number_total 1421
_reflns_threshold_expression I>2\s(I)
_cod_data_source_file bt2541.cif
_cod_data_source_block I
_cod_database_code 2215810
_cod_database_fobs_code 2215810

loop_
_symmetry_equiv_pos_as_xyz
'x, y, z'
'-x+1/2, -y, z+1/2'
'-x, y+1/2, -z+1/2'
'x+1/2, -y+1/2, -z'

loop_
_atom_site_type_symbol
_atom_site_label
_atom_site_fract_x
_atom_site_fract_y
_atom_site_fract_z
_atom_site_U_iso_or_equiv
_atom_site_adp_type
_atom_site_calc_flag
_atom_site_refinement_flags
_atom_site_occupancy
O O2 -0.1913(2) 0.8342(2) 1.01130(8) 0.0506(4) Uani d . 1
C C1 0.2077(3) 0.9716(2) 0.93266(10) 0.0323(4) Uani d . 1
O O1 0.30879(19) 0.9848(2) 0.88482(7) 0.0418(4) Uani d . 1
C C2 0.2369(3) 1.0283(2) 1.00242(10) 0.0331(4) Uani d . 1
C C3 0.3795(3) 1.1116(3) 1.02994(11) 0.0376(5) Uani d . 1
C C4 0.3656(3) 1.1581(3) 1.09631(12) 0.0433(5) Uani d . 1
C C5 0.2105(4) 1.1218(3) 1.13324(11) 0.0456(5) Uani d . 1
C C6 0.0671(3) 1.0354(3) 1.10543(11) 0.0436(5) Uani d . 1
C C7 0.0816(3) 0.9886(2) 1.04006(10) 0.0361(4) Uani d . 1
C C8 -0.0482(3) 0.8983(2) 0.99679(10) 0.0362(4) Uani d . 1
C C9 -0.0515(3) 0.8314(3) 0.87496(10) 0.0347(4) Uani d . 1
C C10 0.0392(3) 0.7145(3) 0.84035(11) 0.0465(5) Uani d . 1
H H10 0.1556 0.6800 0.8544 0.056 Uiso calc R 1
C C11 -0.0441(4) 0.6494(3) 0.78494(12) 0.0581(7) Uani d . 1
H H11 0.0171 0.5718 0.7610 0.070 Uiso calc R 1
C C12 -0.2181(4) 0.6990(3) 0.76485(12) 0.0573(7) Uani d . 1
H H12 -0.2748 0.6536 0.7278 0.069 Uiso calc R 1
C C13 -0.3084(4) 0.8156(3) 0.79935(11) 0.0504(6) Uani d . 1
H H13 -0.4260 0.8482 0.7857 0.061 Uiso calc R 1
C C14 -0.2247(3) 0.8843(3) 0.85420(10) 0.0370(5) Uani d . 1
F F1 0.53099(17) 1.15288(17) 0.99578(7) 0.0536(4) Uani d . 1
F F2 0.5037(2) 1.23938(19) 1.12395(8) 0.0605(4) Uani d . 1
F F3 0.1976(3) 1.17079(19) 1.19626(7) 0.0649(4) Uani d . 1
F F4 -0.0821(2) 1.0039(2) 1.14282(7) 0.0665(5) Uani d . 1
N N1 0.0331(2) 0.9009(2) 0.93265(8) 0.0327(4) Uani d . 1
O O3 -0.3012(2) 1.0052(2) 0.88828(9) 0.0508(4) Uani d . 1
H H3 -0.4151 1.0014 0.8851 0.076 Uiso calc R 1

loop_
_atom_site_aniso_label
_atom_site_aniso_U_11
_atom_site_aniso_U_22
_atom_site_aniso_U_33
_atom_site_aniso_U_12
_atom_site_aniso_U_13
_atom_site_aniso_U_23
O2 0.0456(9) 0.0615(10) 0.0448(8) -0.0229(9) 0.0081(8) -0.0005(8)
C1 0.0269(9) 0.0343(10) 0.0357(9) 0.0038(9) -0.0016(8) 0.0047(8)
O1 0.0277(7) 0.0606(9) 0.0373(7) -0.0004(8) 0.0044(6) 0.0036(7)
C2 0.0316(9) 0.0315(9) 0.0363(9) 0.0013(9) 0.0001(8) 0.0026(8)
C3 0.0326(10) 0.0373(11) 0.0431(11) -0.0019(9) 0.0018(9) 0.0028(9)
C4 0.0407(12) 0.0434(12) 0.0459(12) -0.0069(10) -0.0082(10) -0.0049(10)
C5 0.0536(14) 0.0483(12) 0.0348(10) -0.0058(12) -0.0011(10) -0.0049(10)
C6 0.0447(11) 0.0485(12) 0.0375(11) -0.0113(11) 0.0070(9) -0.0007(10)
C7 0.0357(10) 0.0351(10) 0.0375(10) -0.0048(9) 0.0012(8) 0.0024(9)
C8 0.0356(10) 0.0365(10) 0.0364(10) -0.0050(9) 0.0026(9) 0.0027(9)
C9 0.0317(10) 0.0408(10) 0.0317(9) -0.0042(9) 0.0008(8) 0.0008(8)
C10 0.0433(12) 0.0507(12) 0.0454(11) 0.0071(11) 0.0029(10) -0.0024(10)
C11 0.0693(17) 0.0600(15) 0.0450(13) -0.0025(14) 0.0124(12) -0.0147(12)
C12 0.0640(16) 0.0733(17) 0.0347(10) -0.0183(15) -0.0031(12) -0.0105(12)
C13 0.0398(12) 0.0715(15) 0.0400(11) -0.0061(13) -0.0083(11) 0.0012(12)
C14 0.0302(10) 0.0450(11) 0.0357(10) -0.0034(9) 0.0029(8) 0.0006(9)
F1 0.0371(7) 0.0655(9) 0.0582(8) -0.0169(7) 0.0095(6) -0.0085(7)
F2 0.0520(8) 0.0712(9) 0.0582(8) -0.0209(8) -0.0087(7) -0.0143(8)
F3 0.0724(10) 0.0821(10) 0.0402(7) -0.0192(10) 0.0055(8) -0.0178(7)
F4 0.0600(9) 0.0929(12) 0.0465(7) -0.0322(9) 0.0211(7) -0.0149(8)
N1 0.0252(8) 0.0406(9) 0.0322(8) 0.0001(7) -0.0006(6) -0.0006(7)
O3 0.0272(7) 0.0599(10) 0.0653(10) 0.0069(8) -0.0039(8) -0.0126(9)

loop_
_atom_type_symbol
_atom_type_description
_atom_type_scat_dispersion_real
_atom_type_scat_dispersion_imag
_atom_type_scat_source
C C 0.0033 0.0016 'International Tables Vol C Tables 4.2.6.8 and 6.1.1.4'
H H 0.0000 0.0000 'International Tables Vol C Tables 4.2.6.8 and 6.1.1.4'
N N 0.0061 0.0033 'International Tables Vol C Tables 4.2.6.8 and 6.1.1.4'
O O 0.0106 0.0060 'International Tables Vol C Tables 4.2.6.8 and 6.1.1.4'
F F 0.0171 0.0103 'International Tables Vol C Tables 4.2.6.8 and 6.1.1.4'

loop_
_geom_angle_atom_site_label_1
_geom_angle_atom_site_label_2
_geom_angle_atom_site_label_3
_geom_angle
O1 C1 N1 125.62(19)
O1 C1 C2 128.77(18)
N1 C1 C2 105.60(16)
C3 C2 C7 120.82(19)
C3 C2 C1 130.82(19)
C7 C2 C1 108.30(17)
F1 C3 C2 123.0(2)
F1 C3 C4 118.1(2)
C2 C3 C4 118.8(2)
F2 C4 C5 119.9(2)
F2 C4 C3 119.6(2)
C5 C4 C3 120.5(2)
F3 C5 C4 119.6(2)
F3 C5 C6 119.8(2)
C4 C5 C6 120.5(2)
F4 C6 C7 122.4(2)
F4 C6 C5 118.7(2)
C7 C6 C5 118.9(2)
C6 C7 C2 120.4(2)
C6 C7 C8 131.2(2)
C2 C7 C8 108.38(18)
O2 C8 N1 125.6(2)
O2 C8 C7 129.3(2)
N1 C8 C7 105.14(16)
C10 C9 C14 120.6(2)
C10 C9 N1 120.38(19)
C14 C9 N1 118.98(19)
C11 C10 C9 119.6(2)
C11 C10 H10 120.2
C9 C10 H10 120.2
C10 C11 C12 120.1(3)
C10 C11 H11 120.0
C12 C11 H11 120.0
C13 C12 C11 120.3(2)
C13 C12 H12 119.9
C11 C12 H12 119.9
C12 C13 C14 120.2(2)
C12 C13 H13 119.9
C14 C13 H13 119.9
O3 C14 C13 123.3(2)
O3 C14 C9 117.53(19)
C13 C14 C9 119.2(2)
C1 N1 C8 112.31(16)
C1 N1 C9 124.25(16)
C8 N1 C9 123.37(17)
C14 O3 H3 109.5

loop_
_geom_bond_atom_site_label_1
_geom_bond_atom_site_label_2
_geom_bond_distance
O2 C8 1.200(3)
C1 O1 1.206(2)
C1 N1 1.391(3)
C1 C2 1.492(3)
C2 C3 1.364(3)
C2 C7 1.387(3)
C3 F1 1.332(2)
C3 C4 1.389(3)
C4 F2 1.332(2)
C4 C5 1.371(3)
C5 F3 1.332(3)
C5 C6 1.385(3)
C6 F4 1.333(3)
C6 C7 1.371(3)
C7 C8 1.489(3)
C8 N1 1.409(3)
C9 C10 1.382(3)
C9 C14 1.386(3)
C9 N1 1.434(3)
C10 C11 1.377(3)
C10 H10 0.9300
C11 C12 1.379(4)
C11 H11 0.9300
C12 C13 1.377(4)
C12 H12 0.9300
C13 C14 1.382(3)
C13 H13 0.9300
C14 O3 1.358(3)
O3 H3 0.8200

loop_
_geom_hbond_atom_site_label_D
_geom_hbond_atom_site_label_H
_geom_hbond_atom_site_label_A
_geom_hbond_site_symmetry_A
_geom_hbond_distance_DH
_geom_hbond_distance_HA
_geom_hbond_distance_DA
_geom_hbond_angle_DHA
O3 H3 O1 1_455 0.82 1.99 2.804(2) 175.3

loop_
_geom_torsion_atom_site_label_1
_geom_torsion_atom_site_label_2
_geom_torsion_atom_site_label_3
_geom_torsion_atom_site_label_4
_geom_torsion
O1 C1 C2 C3 1.8(4)
N1 C1 C2 C3 -176.8(2)
O1 C1 C2 C7 179.0(2)
N1 C1 C2 C7 0.4(2)
C7 C2 C3 F1 -179.78(19)
C1 C2 C3 F1 -3.0(4)
C7 C2 C3 C4 -0.9(3)
C1 C2 C3 C4 175.9(2)
F1 C3 C4 F2 -1.1(3)
C2 C3 C4 F2 180.0(2)
F1 C3 C4 C5 178.5(2)
C2 C3 C4 C5 -0.5(3)
F2 C4 C5 F3 1.3(4)
C3 C4 C5 F3 -178.3(2)
F2 C4 C5 C6 -179.0(2)
C3 C4 C5 C6 1.4(4)
F3 C5 C6 F4 0.3(4)
C4 C5 C6 F4 -179.3(2)
F3 C5 C6 C7 178.8(2)
C4 C5 C6 C7 -0.9(4)
F4 C6 C7 C2 177.9(2)
C5 C6 C7 C2 -0.5(3)
F4 C6 C7 C8 -0.6(4)
C5 C6 C7 C8 -179.0(2)
C3 C2 C7 C6 1.4(3)
C1 C2 C7 C6 -176.1(2)
C3 C2 C7 C8 -179.76(19)
C1 C2 C7 C8 2.8(2)
C6 C7 C8 O2 -6.8(4)
C2 C7 C8 O2 174.6(2)
C6 C7 C8 N1 173.8(2)
C2 C7 C8 N1 -4.8(2)
C14 C9 C10 C11 -0.4(3)
N1 C9 C10 C11 -179.8(2)
C9 C10 C11 C12 -1.0(4)
C10 C11 C12 C13 1.1(4)
C11 C12 C13 C14 0.3(4)
C12 C13 C14 O3 176.4(2)
C12 C13 C14 C9 -1.7(3)
C10 C9 C14 O3 -176.4(2)
N1 C9 C14 O3 3.0(3)
C10 C9 C14 C13 1.7(3)
N1 C9 C14 C13 -178.8(2)
O1 C1 N1 C8 177.7(2)
C2 C1 N1 C8 -3.6(2)
O1 C1 N1 C9 0.6(3)
C2 C1 N1 C9 179.30(18)
O2 C8 N1 C1 -174.2(2)
C7 C8 N1 C1 5.2(2)
O2 C8 N1 C9 2.9(3)
C7 C8 N1 C9 -177.65(18)
C10 C9 N1 C1 56.7(3)
C14 C9 N1 C1 -122.8(2)
C10 C9 N1 C8 -120.0(2)
C14 C9 N1 C8 60.5(3)

loop_
_cod_related_entry_id
_cod_related_entry_database
_cod_related_entry_code
1 ChemSpider 21121347
